data_4124915
loop_
_publ_author_name
'Hari, Durga Prasad'
'Waser, Jerome'

_publ_section_title
;
 Copper-Catalyzed Oxy-Alkynylation of Diazo Compounds with Hypervalent
 Iodine Reagents.
;
_journal_issue 7
_journal_name_full 'Journal of the American Chemical Society'
_journal_page_first 2190
_journal_page_last 2193
_journal_paper_doi 10.1021/jacs.6b00278
_journal_volume 138
_journal_year 2016
_chemical_formula_moiety 'C27 H37 I O4 Si'
_chemical_formula_sum 'C27 H37 I O4 Si'
_chemical_formula_weight 580.56
_space_group_IT_number 14
_symmetry_cell_setting monoclinic
_symmetry_space_group_name_Hall '-P 2yn'
_symmetry_space_group_name_H-M 'P 1 21/n 1'
_atom_sites_solution_hydrogens geom
_atom_sites_solution_primary direct
_atom_sites_solution_secondary difmap
_audit_creation_method SHELXL-97
_audit_update_record
;
2015-12-14 # Formatted by publCIF

;
_cell_angle_alpha 90.00
_cell_angle_beta 100.951(6)
_cell_angle_gamma 90.00
_cell_formula_units_Z 4
_cell_length_a 15.4542(13)
_cell_length_b 11.4011(11)
_cell_length_c 16.3020(14)
_cell_measurement_reflns_used 317
_cell_measurement_temperature 120(2)
_cell_measurement_theta_max 22
_cell_measurement_theta_min 3
_cell_volume 2820.0(4)
_computing_cell_refinement 'Dirax/lsq (Duisenberg & Schreurs, 1989-2000)'
_computing_data_collection 'Collect (Bruker AXS BV, 1997-2004)'
_computing_data_reduction 'EvalCCD (Duisenberg & Schreurs, 1990-2000)'
_computing_molecular_graphics 'Bruker SHELXTL'
_computing_publication_material 'Bruker SHELXTL'
_computing_structure_refinement 'SHELXL-97 (Sheldrick, 1997)'
_computing_structure_solution 'SHELXS-97 (Sheldrick, 1990)'
_diffrn_ambient_temperature 120(2)
_diffrn_measured_fraction_theta_full 0.997
_diffrn_measured_fraction_theta_max 0.997
_diffrn_measurement_device_type 'Bruker APEX II CCD'
_diffrn_measurement_method 'phi and omega scans'
_diffrn_radiation_monochromator graphite
_diffrn_radiation_source 'fine-focus sealed tube'
_diffrn_radiation_type MoK\a
_diffrn_radiation_wavelength 0.71073
_diffrn_reflns_av_R_equivalents 0.0348
_diffrn_reflns_av_sigmaI/netI 0.0339
_diffrn_reflns_limit_h_max 18
_diffrn_reflns_limit_h_min -21
_diffrn_reflns_limit_k_max 15
_diffrn_reflns_limit_k_min -16
_diffrn_reflns_limit_l_max 22
_diffrn_reflns_limit_l_min -22
_diffrn_reflns_number 38860
_diffrn_reflns_theta_full 30.00
_diffrn_reflns_theta_max 30.00
_diffrn_reflns_theta_min 2.68
_exptl_absorpt_coefficient_mu 1.206
_exptl_absorpt_correction_T_max 0.7460
_exptl_absorpt_correction_T_min 0.6682
_exptl_absorpt_correction_type multi-scan
_exptl_absorpt_process_details 'SADABS 2008, Bruker AXS, 2008'
_exptl_crystal_colour colourless
_exptl_crystal_density_diffrn 1.367
_exptl_crystal_density_method 'not measured'
_exptl_crystal_description prism
_exptl_crystal_F_000 1192
_exptl_crystal_size_max 0.43
_exptl_crystal_size_mid 0.32
_exptl_crystal_size_min 0.24
_refine_diff_density_max 0.657
_refine_diff_density_min -0.634
_refine_diff_density_rms 0.088
_refine_ls_extinction_method none
_refine_ls_goodness_of_fit_ref 1.144
_refine_ls_hydrogen_treatment constr
_refine_ls_matrix_type full
_refine_ls_number_parameters 402
_refine_ls_number_reflns 8180
_refine_ls_number_restraints 0
_refine_ls_restrained_S_all 1.144
_refine_ls_R_factor_all 0.0655
_refine_ls_R_factor_gt 0.0367
_refine_ls_shift/su_max 0.002
_refine_ls_shift/su_mean 0.000
_refine_ls_structure_factor_coef Fsqd
_refine_ls_weighting_details 'calc w=1/[\s^2^(Fo^2^)+(0.0146P)^2^+3.1062P] where P=(Fo^2^+2Fc^2^)/3'
_refine_ls_weighting_scheme calc
_refine_ls_wR_factor_gt 0.0616
_refine_ls_wR_factor_ref 0.0729
_reflns_number_gt 6060
_reflns_number_total 8180
_reflns_threshold_expression >2sigma(I)
_cod_data_source_file ja6b00278_si_002.cif
_cod_data_source_block hari-p3-238
_cod_depositor_comments 'Adding full bibliography for 4124915.cif.'
_cod_original_sg_symbol_H-M 'P 21/n'
_cod_database_code 4124915
_publcif_datablock.id {cccc269b-645f-4086-9784-868f775544b6}

_publcif_info_exptl_table_max_cols 4
_publcif_info_exptl_table_use_headnotes n

loop_
_symmetry_equiv_pos_as_xyz
'x, y, z'
'-x+1/2, y+1/2, -z+1/2'
'-x, -y, -z'
'x-1/2, -y-1/2, z-1/2'

loop_
_atom_site_label
_atom_site_type_symbol
_atom_site_fract_x
_atom_site_fract_y
_atom_site_fract_z
_atom_site_U_iso_or_equiv
_atom_site_adp_type
_atom_site_occupancy
_atom_site_symmetry_multiplicity
_atom_site_calc_flag
_atom_site_refinement_flags
_atom_site_disorder_assembly
_atom_site_disorder_group
I1 I 0.345173(11) 0.082182(14) 0.561047(11) 0.03199(5) Uani 1 1 d . . .
O1 O 0.31521(12) 0.30417(15) 0.66415(12) 0.0360(4) Uani 1 1 d . . .
O2 O 0.34956(10) 0.48445(14) 0.62332(10) 0.0230(3) Uani 1 1 d . . .
O3 O 0.21264(14) 0.88026(16) 0.55054(13) 0.0440(5) Uani 1 1 d . A .
C1 C 0.44184(16) 0.2128(2) 0.56212(16) 0.0290(5) Uani 1 1 d . . .
C2 C 0.51358(19) 0.1807(3) 0.5262(2) 0.0462(8) Uani 1 1 d . . .
H2 H 0.5173 0.1036 0.5050 0.055 Uiso 1 1 calc R . .
C3 C 0.57920(19) 0.2615(3) 0.5217(2) 0.0498(8) Uani 1 1 d . . .
H3 H 0.6275 0.2392 0.4967 0.060 Uiso 1 1 calc R . .
C4 C 0.57613(18) 0.3725(3) 0.5523(2) 0.0427(7) Uani 1 1 d . . .
H4 H 0.6225 0.4263 0.5497 0.051 Uiso 1 1 calc R . .
C5 C 0.50476(16) 0.4061(2) 0.58712(16) 0.0304(5) Uani 1 1 d . . .
H5 H 0.5020 0.4838 0.6074 0.037 Uiso 1 1 calc R . .
C6 C 0.43669(15) 0.3272(2) 0.59279(14) 0.0243(5) Uani 1 1 d . . .
C7 C 0.36089(15) 0.3671(2) 0.63103(14) 0.0238(5) Uani 1 1 d . . .
C8 C 0.27704(16) 0.5318(2) 0.66020(15) 0.0259(5) Uani 1 1 d . . .
H8 H 0.2238 0.4802 0.6487 0.031 Uiso 1 1 calc R . .
C9 C 0.3069(2) 0.5545(2) 0.75322(17) 0.0401(7) Uani 1 1 d . . .
H9A H 0.3470 0.4918 0.7798 0.048 Uiso 1 1 calc R . .
H9B H 0.2559 0.5599 0.7817 0.048 Uiso 1 1 calc R . .
C10 C 0.3554(2) 0.6725(3) 0.75595(18) 0.0456(7) Uani 1 1 d . . .
H10A H 0.3586 0.7113 0.8108 0.055 Uiso 1 1 calc R . .
H10B H 0.4158 0.6619 0.7453 0.055 Uiso 1 1 calc R . .
C11 C 0.29892(18) 0.7440(2) 0.68605(16) 0.0332(6) Uani 1 1 d . . .
H11A H 0.2529 0.7886 0.7075 0.040 Uiso 1 1 calc R . .
H11B H 0.3357 0.7996 0.6611 0.040 Uiso 1 1 calc R . .
C12 C 0.25800(15) 0.6533(2) 0.62280(15) 0.0246(5) Uani 1 1 d . . .
C13 C 0.21026(15) 0.6704(2) 0.54553(15) 0.0251(5) Uani 1 1 d . A .
C14 C 0.19128(19) 0.7913(2) 0.51241(17) 0.0353(6) Uani 1 1 d . . .
O4A O 0.1311(6) 0.7826(5) 0.4375(4) 0.0486(17) Uani 0.565(12) 1 d P A 1
C15A C 0.1482(7) 0.9140(6) 0.3927(5) 0.057(2) Uani 0.565(12) 1 d P A 1
H15A H 0.1246 0.9800 0.4211 0.068 Uiso 0.565(12) 1 calc PR A 1
H15B H 0.2116 0.9274 0.3932 0.068 Uiso 0.565(12) 1 calc PR A 1
C16A C 0.0985(5) 0.8983(6) 0.3070(5) 0.057(2) Uani 0.565(12) 1 d P A 1
H16A H 0.1307 0.8449 0.2765 0.085 Uiso 0.565(12) 1 calc PR A 1
H16B H 0.0913 0.9744 0.2786 0.085 Uiso 0.565(12) 1 calc PR A 1
H16C H 0.0404 0.8652 0.3089 0.085 Uiso 0.565(12) 1 calc PR A 1
O4B O 0.1682(5) 0.8001(6) 0.4304(5) 0.0329(15) Uani 0.435(12) 1 d P A 2
C15B C 0.0976(7) 0.8943(8) 0.3998(6) 0.049(2) Uani 0.435(12) 1 d P A 2
H15C H 0.0405 0.8635 0.3695 0.059 Uiso 0.435(12) 1 calc PR A 2
H15D H 0.0898 0.9536 0.4422 0.059 Uiso 0.435(12) 1 calc PR A 2
C16B C 0.1623(11) 0.9278(9) 0.3450(8) 0.077(5) Uani 0.435(12) 1 d P A 2
H16D H 0.2165 0.9576 0.3799 0.116 Uiso 0.435(12) 1 calc PR A 2
H16E H 0.1363 0.9888 0.3055 0.116 Uiso 0.435(12) 1 calc PR A 2
H16F H 0.1759 0.8587 0.3140 0.116 Uiso 0.435(12) 1 calc PR A 2
C17 C 0.17773(15) 0.5735(2) 0.49151(16) 0.0306(5) Uani 1 1 d . . .
C18 C 0.15081(18) 0.4935(2) 0.44579(19) 0.0402(7) Uani 1 1 d . A .
Si1A Si 0.1020(2) 0.3743(3) 0.3765(2) 0.0267(5) Uani 0.622(7) 1 d P A 1
C19A C 0.1959(3) 0.2816(5) 0.3523(3) 0.0390(14) Uani 0.622(7) 1 d P A 1
H19A H 0.1979 0.2063 0.3841 0.047 Uiso 0.622(7) 1 calc PR A 1
C20A C 0.2859(6) 0.3399(8) 0.3735(8) 0.0405(19) Uani 0.622(7) 1 d P A 1
H20A H 0.2863 0.4104 0.3392 0.061 Uiso 0.622(7) 1 calc PR A 1
H20B H 0.3311 0.2852 0.3622 0.061 Uiso 0.622(7) 1 calc PR A 1
H20C H 0.2983 0.3617 0.4327 0.061 Uiso 0.622(7) 1 calc PR A 1
C21A C 0.1811(9) 0.2486(10) 0.2429(7) 0.070(4) Uani 0.622(7) 1 d P A 1
H21A H 0.1667 0.3207 0.2104 0.105 Uiso 0.622(7) 1 calc PR A 1
H21B H 0.1329 0.1920 0.2278 0.105 Uiso 0.622(7) 1 calc PR A 1
H21C H 0.2356 0.2150 0.2306 0.105 Uiso 0.622(7) 1 calc PR A 1
C22A C 0.0265(3) 0.2812(4) 0.4265(3) 0.0330(11) Uani 0.622(7) 1 d P A 1
H22A H -0.0201 0.3311 0.4439 0.040 Uiso 0.622(7) 1 calc PR A 1
C23A C 0.0807(8) 0.2174(7) 0.5041(6) 0.078(4) Uani 0.622(7) 1 d P A 1
H23A H 0.0410 0.1698 0.5308 0.117 Uiso 0.622(7) 1 calc PR A 1
H23B H 0.1104 0.2756 0.5440 0.117 Uiso 0.622(7) 1 calc PR A 1
H23C H 0.1248 0.1665 0.4863 0.117 Uiso 0.622(7) 1 calc PR A 1
C24A C -0.0172(9) 0.1937(10) 0.3532(9) 0.057(4) Uani 0.622(7) 1 d P A 1
H24A H 0.0293 0.1549 0.3300 0.085 Uiso 0.622(7) 1 calc PR A 1
H24B H -0.0553 0.2383 0.3092 0.085 Uiso 0.622(7) 1 calc PR A 1
H24C H -0.0523 0.1346 0.3758 0.085 Uiso 0.622(7) 1 calc PR A 1
Si1B Si 0.1154(4) 0.3881(5) 0.3546(3) 0.0264(8) Uani 0.378(7) 1 d P A 2
C19B C 0.2122(4) 0.3462(6) 0.3071(4) 0.0280(19) Uani 0.378(7) 1 d P A 2
H19B H 0.2278 0.4043 0.2664 0.034 Uiso 0.378(7) 1 calc PR A 2
C20B C 0.2918(13) 0.2978(13) 0.3706(13) 0.052(4) Uani 0.378(7) 1 d P A 2
H20D H 0.2761 0.2220 0.3922 0.078 Uiso 0.378(7) 1 calc PR A 2
H20E H 0.3074 0.3532 0.4170 0.078 Uiso 0.378(7) 1 calc PR A 2
H20F H 0.3422 0.2875 0.3428 0.078 Uiso 0.378(7) 1 calc PR A 2
C21B C 0.1783(13) 0.228(2) 0.2688(11) 0.055(5) Uani 0.378(7) 1 d P A 2
H21D H 0.2241 0.1685 0.2840 0.083 Uiso 0.378(7) 1 calc PR A 2
H21E H 0.1637 0.2358 0.2078 0.083 Uiso 0.378(7) 1 calc PR A 2
H21F H 0.1255 0.2054 0.2900 0.083 Uiso 0.378(7) 1 calc PR A 2
C22B C 0.0732(8) 0.2585(9) 0.4072(5) 0.050(3) Uani 0.378(7) 1 d P A 2
H22B H 0.1206 0.1984 0.4087 0.060 Uiso 0.378(7) 1 calc PR A 2
C23B C 0.0608(10) 0.2643(13) 0.4967(9) 0.062(4) Uani 0.378(7) 1 d P A 2
H23D H 0.0130 0.3190 0.5010 0.093 Uiso 0.378(7) 1 calc PR A 2
H23E H 0.1155 0.2914 0.5323 0.093 Uiso 0.378(7) 1 calc PR A 2
H23F H 0.0459 0.1861 0.5149 0.093 Uiso 0.378(7) 1 calc PR A 2
C24B C -0.0154(11) 0.1866(18) 0.3730(13) 0.042(4) Uani 0.378(7) 1 d P A 2
H24D H -0.0014 0.1173 0.3424 0.062 Uiso 0.378(7) 1 calc PR A 2
H24E H -0.0569 0.2367 0.3356 0.062 Uiso 0.378(7) 1 calc PR A 2
H24F H -0.0420 0.1619 0.4202 0.062 Uiso 0.378(7) 1 calc PR A 2
C25 C 0.03380(18) 0.4565(2) 0.28032(18) 0.0375(6) Uani 1 1 d . . .
H25A H 0.0085 0.3960 0.2381 0.045 Uiso 0.622(7) 1 calc PR A 1
H25B H 0.0085 0.3960 0.2382 0.045 Uiso 0.378(7) 1 calc PR A 2
C26 C -0.0430(2) 0.5157(3) 0.3109(2) 0.0568(9) Uani 1 1 d . A .
H26A H -0.0202 0.5758 0.3524 0.085 Uiso 1 1 calc R . .
H26B H -0.0759 0.4569 0.3364 0.085 Uiso 1 1 calc R . .
H26C H -0.0823 0.5524 0.2636 0.085 Uiso 1 1 calc R . .
C27 C 0.0824(3) 0.5465(4) 0.2361(3) 0.0824(14) Uani 1 1 d . A .
H27A H 0.0408 0.5829 0.1904 0.124 Uiso 1 1 calc R . .
H27B H 0.1293 0.5072 0.2137 0.124 Uiso 1 1 calc R . .
H27C H 0.1082 0.6070 0.2761 0.124 Uiso 1 1 calc R . .

loop_
_atom_site_aniso_label
_atom_site_aniso_U_11
_atom_site_aniso_U_22
_atom_site_aniso_U_33
_atom_site_aniso_U_23
_atom_site_aniso_U_13
_atom_site_aniso_U_12
I1 0.03557(9) 0.02398(8) 0.03938(10) -0.00384(8) 0.01462(7) 0.00173(7)
O1 0.0490(11) 0.0251(9) 0.0424(11) 0.0003(8) 0.0299(9) -0.0024(8)
O2 0.0234(8) 0.0221(8) 0.0261(9) -0.0008(6) 0.0112(7) 0.0007(6)
O3 0.0635(14) 0.0224(9) 0.0465(12) -0.0060(8) 0.0115(10) -0.0013(9)
C1 0.0294(12) 0.0257(12) 0.0345(14) 0.0064(10) 0.0128(11) 0.0068(10)
C2 0.0472(17) 0.0301(15) 0.071(2) 0.0068(14) 0.0357(16) 0.0148(13)
C3 0.0396(16) 0.0411(17) 0.079(2) 0.0157(16) 0.0388(16) 0.0101(14)
C4 0.0275(13) 0.0401(16) 0.064(2) 0.0214(14) 0.0189(13) 0.0058(12)
C5 0.0294(12) 0.0277(13) 0.0354(14) 0.0096(11) 0.0092(10) 0.0028(10)
C6 0.0241(11) 0.0275(12) 0.0219(12) 0.0071(9) 0.0062(9) 0.0058(9)
C7 0.0285(12) 0.0243(12) 0.0201(11) -0.0013(9) 0.0082(9) -0.0004(10)
C8 0.0286(12) 0.0246(12) 0.0282(13) -0.0051(10) 0.0150(10) -0.0003(10)
C9 0.0588(18) 0.0382(16) 0.0266(14) -0.0013(11) 0.0162(13) 0.0049(13)
C10 0.0597(19) 0.0439(17) 0.0305(15) -0.0149(13) 0.0022(14) -0.0024(15)
C11 0.0414(14) 0.0284(13) 0.0312(14) -0.0121(11) 0.0100(11) -0.0075(11)
C12 0.0234(11) 0.0233(12) 0.0300(13) -0.0092(9) 0.0127(10) -0.0032(9)
C13 0.0226(11) 0.0221(11) 0.0314(13) -0.0090(9) 0.0073(10) 0.0003(9)
C14 0.0449(16) 0.0260(13) 0.0350(15) -0.0045(11) 0.0080(12) 0.0073(12)
O4A 0.060(4) 0.024(2) 0.050(3) -0.0001(19) -0.021(3) 0.003(3)
C15A 0.079(6) 0.029(3) 0.055(5) 0.007(3) -0.006(5) 0.011(4)
C16A 0.061(4) 0.045(4) 0.055(4) 0.010(3) -0.012(3) 0.005(3)
O4B 0.031(3) 0.020(3) 0.044(3) -0.002(2) -0.003(3) -0.005(2)
C15B 0.045(5) 0.035(5) 0.060(5) 0.010(3) -0.007(4) -0.003(4)
C16B 0.138(13) 0.045(6) 0.056(7) 0.010(5) 0.036(9) 0.022(6)
C17 0.0251(11) 0.0267(12) 0.0380(14) -0.0081(11) 0.0005(10) 0.0057(10)
C18 0.0338(14) 0.0320(14) 0.0479(17) -0.0144(13) -0.0099(12) 0.0073(12)
Si1A 0.0228(9) 0.0265(11) 0.0276(14) -0.0109(9) -0.0033(8) 0.0047(7)
C19A 0.031(2) 0.042(3) 0.042(3) -0.015(2) 0.001(2) 0.006(2)
C20A 0.023(3) 0.049(5) 0.048(4) -0.011(4) 0.003(2) 0.003(3)
C21A 0.059(5) 0.064(6) 0.075(8) -0.058(6) -0.019(5) 0.013(5)
C22A 0.030(2) 0.034(2) 0.034(3) -0.0133(19) 0.005(2) 0.0041(19)
C23A 0.115(8) 0.045(5) 0.054(5) 0.001(4) -0.034(5) 0.002(4)
C24A 0.078(6) 0.037(4) 0.045(7) -0.008(4) -0.018(4) -0.024(4)
Si1B 0.037(2) 0.0204(13) 0.0191(19) -0.0042(12) -0.0011(12) -0.0044(11)
C19B 0.030(3) 0.024(4) 0.026(4) -0.007(3) -0.007(3) 0.008(3)
C20B 0.053(7) 0.052(9) 0.042(6) -0.008(7) -0.015(5) 0.016(7)
C21B 0.032(6) 0.093(10) 0.042(8) -0.011(6) 0.008(5) 0.017(6)
C22B 0.070(7) 0.045(5) 0.028(4) 0.003(4) -0.005(4) -0.027(5)
C23B 0.058(7) 0.079(11) 0.058(10) -0.035(8) 0.036(7) -0.022(7)
C24B 0.040(6) 0.058(8) 0.022(7) -0.008(5) -0.005(4) 0.023(5)
C25 0.0424(15) 0.0331(14) 0.0347(15) -0.0049(11) 0.0017(12) 0.0007(12)
C26 0.0465(18) 0.053(2) 0.065(2) 0.0003(17) -0.0037(16) 0.0222(16)
C27 0.121(4) 0.060(3) 0.077(3) -0.005(2) 0.047(3) -0.028(3)

loop_
_atom_type_symbol
_atom_type_description
_atom_type_scat_dispersion_real
_atom_type_scat_dispersion_imag
_atom_type_scat_source
C C 0.0033 0.0016 'International Tables Vol C Tables 4.2.6.8 and 6.1.1.4'
H H 0.0000 0.0000 'International Tables Vol C Tables 4.2.6.8 and 6.1.1.4'
O O 0.0106 0.0060 'International Tables Vol C Tables 4.2.6.8 and 6.1.1.4'
Si Si 0.0817 0.0704 'International Tables Vol C Tables 4.2.6.8 and 6.1.1.4'
I I -0.4742 1.8119 'International Tables Vol C Tables 4.2.6.8 and 6.1.1.4'

loop_
_geom_angle_atom_site_label_1
_geom_angle_atom_site_label_2
_geom_angle_atom_site_label_3
_geom_angle
C7 O2 C8 114.85(18)
C2 C1 C6 119.7(2)
C2 C1 I1 115.4(2)
C6 C1 I1 124.84(17)
C3 C2 C1 119.8(3)
C3 C2 H2 120.1
C1 C2 H2 120.1
C4 C3 C2 121.4(3)
C4 C3 H3 119.3
C2 C3 H3 119.3
C3 C4 C5 119.4(3)
C3 C4 H4 120.3
C5 C4 H4 120.3
C4 C5 C6 121.0(3)
C4 C5 H5 119.5
C6 C5 H5 119.5
C5 C6 C1 118.6(2)
C5 C6 C7 119.2(2)
C1 C6 C7 122.1(2)
O1 C7 O2 123.7(2)
O1 C7 C6 125.2(2)
O2 C7 C6 111.08(19)
O2 C8 C12 105.96(18)
O2 C8 C9 111.0(2)
C12 C8 C9 104.1(2)
O2 C8 H8 111.8
C12 C8 H8 111.8
C9 C8 H8 111.8
C8 C9 C10 103.4(2)
C8 C9 H9A 111.1
C10 C9 H9A 111.1
C8 C9 H9B 111.1
C10 C9 H9B 111.1
H9A C9 H9B 109.0
C11 C10 C9 103.8(2)
C11 C10 H10A 111.0
C9 C10 H10A 111.0
C11 C10 H10B 111.0
C9 C10 H10B 111.0
H10A C10 H10B 109.0
C12 C11 C10 104.4(2)
C12 C11 H11A 110.9
C10 C11 H11A 110.9
C12 C11 H11B 110.9
C10 C11 H11B 110.9
H11A C11 H11B 108.9
C13 C12 C11 128.5(2)
C13 C12 C8 122.5(2)
C11 C12 C8 109.0(2)
C12 C13 C17 121.7(2)
C12 C13 C14 120.5(2)
C17 C13 C14 117.8(2)
O3 C14 O4B 117.0(4)
O3 C14 O4A 125.9(3)
O3 C14 C13 125.3(3)
O4B C14 C13 115.7(4)
O4A C14 C13 107.7(3)
C14 O4A C15A 100.4(6)
C16A C15A O4A 101.8(7)
C16A C15A H15A 111.4
O4A C15A H15A 111.4
C16A C15A H15B 111.4
O4A C15A H15B 111.4
H15A C15A H15B 109.3
C14 O4B C15B 114.7(7)
C16B C15B O4B 82.0(9)
C16B C15B H15C 115.0
O4B C15B H15C 115.0
C16B C15B H15D 115.0
O4B C15B H15D 115.0
H15C C15B H15D 112.0
C15B C16B H16D 109.5
C15B C16B H16E 109.5
H16D C16B H16E 109.5
C15B C16B H16F 109.5
H16D C16B H16F 109.5
H16E C16B H16F 109.5
C18 C17 C13 179.3(3)
C17 C18 Si1A 176.1(3)
C17 C18 Si1B 167.3(3)
C18 Si1A C22A 111.7(2)
C18 Si1A C19A 107.4(2)
C22A Si1A C19A 109.8(3)
C18 Si1A C25 103.6(2)
C22A Si1A C25 109.6(2)
C19A Si1A C25 114.7(2)
C20A C19A C21A 104.8(7)
C20A C19A Si1A 114.3(4)
C21A C19A Si1A 111.5(5)
C20A C19A H19A 108.7
C21A C19A H19A 108.7
Si1A C19A H19A 108.7
C23A C22A C24A 113.6(6)
C23A C22A Si1A 109.5(5)
C24A C22A Si1A 103.7(6)
C23A C22A H22A 109.9
C24A C22A H22A 109.9
Si1A C22A H22A 109.9
C25 Si1B C19B 110.7(3)
C25 Si1B C22B 113.3(4)
C19B Si1B C22B 111.1(5)
C25 Si1B C18 108.6(3)
C19B Si1B C18 110.5(4)
C22B Si1B C18 102.2(3)
C21B C19B C20B 97.3(11)
C21B C19B Si1B 98.9(8)
C20B C19B Si1B 114.2(9)
C21B C19B H19B 114.7
C20B C19B H19B 114.7
Si1B C19B H19B 114.7
C19B C20B H20D 109.5
C19B C20B H20E 109.5
H20D C20B H20E 109.5
C19B C20B H20F 109.5
H20D C20B H20F 109.5
H20E C20B H20F 109.5
C19B C21B H21D 109.5
C19B C21B H21E 109.5
H21D C21B H21E 109.5
C19B C21B H21F 109.5
H21D C21B H21F 109.5
H21E C21B H21F 109.5
C23B C22B C24B 95.8(11)
C23B C22B Si1B 121.6(8)
C24B C22B Si1B 126.1(9)
C23B C22B H22B 103.4
C24B C22B H22B 103.4
Si1B C22B H22B 103.4
C22B C23B H23D 109.5
C22B C23B H23E 109.5
H23D C23B H23E 109.5
C22B C23B H23F 109.5
H23D C23B H23F 109.5
H23E C23B H23F 109.5
C22B C24B H24D 109.5
C22B C24B H24E 109.5
H24D C24B H24E 109.5
C22B C24B H24F 109.5
H24D C24B H24F 109.5
H24E C24B H24F 109.5
C27 C25 C26 109.8(3)
C27 C25 Si1B 105.7(3)
C26 C25 Si1B 118.1(3)
C27 C25 Si1A 117.5(3)
C26 C25 Si1A 106.5(2)
C27 C25 H25A 107.6
C26 C25 H25A 107.6
Si1B C25 H25A 107.7
Si1A C25 H25A 107.6
C27 C25 H25B 107.6
C26 C25 H25B 107.6
Si1B C25 H25B 107.6
Si1A C25 H25B 107.5
C25 C26 H26A 109.5
C25 C26 H26B 109.5
H26A C26 H26B 109.5
C25 C26 H26C 109.5
H26A C26 H26C 109.5
H26B C26 H26C 109.5
C25 C27 H27A 109.5
C25 C27 H27B 109.5
H27A C27 H27B 109.5
C25 C27 H27C 109.5
H27A C27 H27C 109.5
H27B C27 H27C 109.5

loop_
_geom_bond_atom_site_label_1
_geom_bond_atom_site_label_2
_geom_bond_distance
I1 C1 2.107(3)
O1 C7 1.204(3)
O2 C7 1.352(3)
O2 C8 1.471(3)
O3 C14 1.202(3)
C1 C2 1.397(3)
C1 C6 1.404(3)
C2 C3 1.382(4)
C2 H2 0.9500
C3 C4 1.365(4)
C3 H3 0.9500
C4 C5 1.387(4)
C4 H4 0.9500
C5 C6 1.401(3)
C5 H5 0.9500
C6 C7 1.499(3)
C8 C12 1.519(3)
C8 C9 1.521(4)
C8 H8 1.0000
C9 C10 1.536(4)
C9 H9A 0.9900
C9 H9B 0.9900
C10 C11 1.532(4)
C10 H10A 0.9900
C10 H10B 0.9900
C11 C12 1.512(3)
C11 H11A 0.9900
C11 H11B 0.9900
C12 C13 1.348(3)
C13 C17 1.442(3)
C13 C14 1.490(4)
C14 O4B 1.321(8)
C14 O4A 1.392(7)
O4A C15A 1.709(12)
C15A C16A 1.471(12)
C15A H15A 0.9900
C15A H15B 0.9900
C16A H16A 0.9800
C16A H16B 0.9800
C16A H16C 0.9800
O4B C15B 1.545(12)
C15B C16B 1.511(18)
C15B H15C 0.9900
C15B H15D 0.9900
C16B H16D 0.9800
C16B H16E 0.9800
C16B H16F 0.9800
C17 C18 1.201(3)
C18 Si1A 1.835(4)
C18 Si1B 1.910(6)
Si1A C22A 1.874(6)
Si1A C19A 1.897(5)
Si1A C25 1.955(4)
C19A C20A 1.522(11)
C19A C21A 1.795(12)
C19A H19A 1.0000
C20A H20A 0.9800
C20A H20B 0.9800
C20A H20C 0.9800
C21A H21A 0.9800
C21A H21B 0.9800
C21A H21C 0.9800
C22A C23A 1.558(10)
C22A C24A 1.603(12)
C22A H22A 1.0000
C23A H23A 0.9800
C23A H23B 0.9800
C23A H23C 0.9800
C24A H24A 0.9800
C24A H24B 0.9800
C24A H24C 0.9800
Si1B C25 1.757(6)
Si1B C19B 1.871(9)
Si1B C22B 1.886(9)
C19B C21B 1.53(2)
C19B C20B 1.552(19)
C19B H19B 1.0000
C20B H20D 0.9800
C20B H20E 0.9800
C20B H20F 0.9800
C21B H21D 0.9800
C21B H21E 0.9800
C21B H21F 0.9800
C22B C23B 1.509(16)
C22B C24B 1.60(2)
C22B H22B 1.0000
C23B H23D 0.9800
C23B H23E 0.9800
C23B H23F 0.9800
C24B H24D 0.9800
C24B H24E 0.9800
C24B H24F 0.9800
C25 C27 1.530(5)
C25 C26 1.530(4)
C25 H25A 1.0000
C25 H25B 1.0000
C26 H26A 0.9800
C26 H26B 0.9800
C26 H26C 0.9800
C27 H27A 0.9800
C27 H27B 0.9800
C27 H27C 0.9800

loop_
_geom_torsion_atom_site_label_1
_geom_torsion_atom_site_label_2
_geom_torsion_atom_site_label_3
_geom_torsion_atom_site_label_4
_geom_torsion
C6 C1 C2 C3 0.4(4)
I1 C1 C2 C3 178.1(2)
C1 C2 C3 C4 0.6(5)
C2 C3 C4 C5 -1.4(5)
C3 C4 C5 C6 1.2(4)
C4 C5 C6 C1 -0.2(4)
C4 C5 C6 C7 179.9(2)
C2 C1 C6 C5 -0.6(4)
I1 C1 C6 C5 -178.01(18)
C2 C1 C6 C7 179.3(2)
I1 C1 C6 C7 1.9(3)
C8 O2 C7 O1 1.0(3)
C8 O2 C7 C6 -179.24(18)
C5 C6 C7 O1 -154.3(2)
C1 C6 C7 O1 25.8(4)
C5 C6 C7 O2 26.0(3)
C1 C6 C7 O2 -153.9(2)
C7 O2 C8 C12 -163.29(19)
C7 O2 C8 C9 84.3(2)
O2 C8 C9 C10 80.2(3)
C12 C8 C9 C10 -33.4(3)
C8 C9 C10 C11 39.5(3)
C9 C10 C11 C12 -29.7(3)
C10 C11 C12 C13 -172.1(2)
C10 C11 C12 C8 9.1(3)
O2 C8 C12 C13 79.2(3)
C9 C8 C12 C13 -163.6(2)
O2 C8 C12 C11 -101.9(2)
C9 C8 C12 C11 15.3(3)
C11 C12 C13 C17 178.2(2)
C8 C12 C13 C17 -3.2(3)
C11 C12 C13 C14 -0.3(4)
C8 C12 C13 C14 178.3(2)
C12 C13 C14 O3 -2.9(4)
C17 C13 C14 O3 178.6(3)
C12 C13 C14 O4B 160.5(4)
C17 C13 C14 O4B -18.1(5)
C12 C13 C14 O4A -171.6(5)
C17 C13 C14 O4A 9.9(5)
O3 C14 O4A C15A 32.3(9)
O4B C14 O4A C15A -47.2(10)
C13 C14 O4A C15A -159.1(5)
C14 O4A C15A C16A 169.5(6)
O3 C14 O4B C15B -51.7(9)
O4A C14 O4B C15B 64.9(11)
C13 C14 O4B C15B 143.5(7)
C14 O4B C15B C16B 131.4(7)
Si1B C18 Si1A C22A -176.2(12)
Si1B C18 Si1A C19A 63.4(10)
Si1B C18 Si1A C25 -58.3(10)
C18 Si1A C19A C20A -15.4(6)
C22A Si1A C19A C20A -137.0(6)
C25 Si1A C19A C20A 99.1(6)
C18 Si1A C19A C21A -134.0(6)
C22A Si1A C19A C21A 104.4(5)
C25 Si1A C19A C21A -19.5(6)
C18 Si1A C22A C23A -64.9(5)
C19A Si1A C22A C23A 54.2(5)
C25 Si1A C22A C23A -179.1(5)
C18 Si1A C22A C24A 173.6(5)
C19A Si1A C22A C24A -67.4(6)
C25 Si1A C22A C24A 59.4(6)
C17 C18 Si1B C25 -60.7(15)
Si1A C18 Si1B C25 103.9(12)
C17 C18 Si1B C19B 60.9(15)
Si1A C18 Si1B C19B -134.5(12)
C17 C18 Si1B C22B 179.3(13)
Si1A C18 Si1B C22B -16.2(10)
C25 Si1B C19B C21B -84.3(9)
C22B Si1B C19B C21B 42.6(9)
C18 Si1B C19B C21B 155.3(8)
C25 Si1B C19B C20B 173.5(8)
C22B Si1B C19B C20B -59.6(9)
C18 Si1B C19B C20B 53.2(9)
C25 Si1B C22B C23B -107.3(12)
C19B Si1B C22B C23B 127.2(12)
C18 Si1B C22B C23B 9.3(13)
C25 Si1B C22B C24B 19.3(13)
C19B Si1B C22B C24B -106.2(12)
C18 Si1B C22B C24B 135.9(12)
C19B Si1B C25 C27 -46.4(4)
C22B Si1B C25 C27 -172.1(5)
C18 Si1B C25 C27 75.1(3)
C19B Si1B C25 C26 -169.7(3)
C22B Si1B C25 C26 64.6(5)
C18 Si1B C25 C26 -48.2(4)
C19B Si1B C25 Si1A 160.1(14)
C22B Si1B C25 Si1A 34.4(10)
C18 Si1B C25 Si1A -78.4(11)
C18 Si1A C25 C27 54.8(3)
C22A Si1A C25 C27 174.1(3)
C19A Si1A C25 C27 -61.9(4)
C18 Si1A C25 C26 -68.6(3)
C22A Si1A C25 C26 50.7(3)
C19A Si1A C25 C26 174.7(3)
C18 Si1A C25 Si1B 83.8(11)
C22A Si1A C25 Si1B -156.9(13)
C19A Si1A C25 Si1B -32.9(10)

loop_
_publcif_info_datablock.id
_publcif_info_datablock.publ_exptl
_publcif_info_datablock.publ_geom
_publcif_info_datablock.structure
{cccc269b-645f-4086-9784-868f775544b6} y y y

loop_
_publcif_info_exptl_table_extra_item
sin_theta_over_lambda_max

loop_
_publcif_info_tables.block_id
_publcif_info_tables.reference_item
{cccc269b-645f-4086-9784-868f775544b6} '_publcif_info_datablock.publ_exptl'
